data_1551840
loop_
_publ_author_name
'Sung-Kyun Ko'
'Sung Kuk Kim'
'Andrew Share'
'Vincent M. Lynch'
'Jinhong Park'
'Wan Namkung'
'Wim Van Rossom'
'Nathalie Busschaert'
'Philip A. Gale'
'Jonathan L. Sessler'
'Injae Shin'

_publ_section_title
;
 Synthetic ion transporters can induce apoptosis by facilitating chloride
 anion transport into cells
;
_journal_name_full 'Nature Chemistry'
_journal_page_first 885
_journal_page_last 892
_journal_paper_doi 10.1038/nchem.2021
_journal_volume 6
_journal_year 2014
_chemical_formula_moiety 'C41 H51 N7 O2, C8 H20 N 1+, Cl 1-'
_chemical_formula_sum 'C49 H71 Cl N8 O2'
_chemical_formula_weight 839.59
_space_group_IT_number 4
_space_group_name_Hall 'P 2yb'
_space_group_name_H-M_alt 'P 1 21 1'
_symmetry_cell_setting monoclinic
_symmetry_space_group_name_H-M 'P 1 21 1'
_atom_sites_solution_hydrogens geom
_atom_sites_solution_primary direct
_atom_sites_solution_secondary difmap
_cell_angle_alpha 90.00
_cell_angle_beta 104.461(2)
_cell_angle_gamma 90.00
_cell_formula_units_Z 2
_cell_length_a 10.4660(3)
_cell_length_b 11.2980(4)
_cell_length_c 20.0760(5)
_cell_measurement_reflns_used 4168
_cell_measurement_temperature 153(2)
_cell_measurement_theta_max 25.0
_cell_measurement_theta_min 3.0
_cell_volume 2298.67(12)
_computing_cell_refinement 'Collect software, Nonius B.V. 1998'
_computing_data_collection 'Collect software, Nonius B.V. 1998'
_computing_data_reduction
;
DENZO and Scalepack (Otwinoski and Minor, 1997)
;
_computing_molecular_graphics 'XP SHELXTL/PC, Siemens Analytical'
_computing_structure_refinement 'XL SHELXTL/PC, Siemens Analytical'
_computing_structure_solution
;

SIR97 - Altomare A., Burla M.C., Camalli M., Cascarano G.L., Giacovazzo C., 
Guagliardi A., Moliterni A.G.G., Polidori G.,Spagna R.
;
_diffrn_ambient_temperature 153(2)
_diffrn_measured_fraction_theta_full 0.994
_diffrn_measured_fraction_theta_max 0.994
_diffrn_measurement_device_type 'Nonius Kappa CCD'
_diffrn_measurement_method \w-scans
_diffrn_radiation_monochromator graphite
_diffrn_radiation_source 'fine-focus sealed tube'
_diffrn_radiation_type MoK\a
_diffrn_radiation_wavelength 0.71075
_diffrn_reflns_av_R_equivalents 0.0000
_diffrn_reflns_av_sigmaI/netI 0.1272
_diffrn_reflns_limit_h_max 12
_diffrn_reflns_limit_h_min -12
_diffrn_reflns_limit_k_max 13
_diffrn_reflns_limit_k_min -13
_diffrn_reflns_limit_l_max 23
_diffrn_reflns_limit_l_min -23
_diffrn_reflns_number 7952
_diffrn_reflns_theta_full 25.00
_diffrn_reflns_theta_max 25.00
_diffrn_reflns_theta_min 3.10
_exptl_absorpt_coefficient_mu 0.131
_exptl_absorpt_correction_T_max 1.00
_exptl_absorpt_correction_T_min 0.679
_exptl_absorpt_correction_type multi-scan
_exptl_absorpt_process_details
;
DENZO and Scalepack (Otwinoski and Minor, 1997)
;
_exptl_crystal_colour colorless
_exptl_crystal_density_diffrn 1.213
_exptl_crystal_density_method 'not measured'
_exptl_crystal_description prisms
_exptl_crystal_F_000 908
_exptl_crystal_size_max 0.2
_exptl_crystal_size_mid 0.1
_exptl_crystal_size_min 0.05
_refine_diff_density_max 0.371
_refine_diff_density_min -0.262
_refine_diff_density_rms 0.069
_refine_ls_abs_structure_details 'Flack H D (1983), Acta Cryst. A39, 876-881'
_refine_ls_abs_structure_Flack 0.03(15)
_refine_ls_extinction_method none
_refine_ls_goodness_of_fit_ref 1.266
_refine_ls_hydrogen_treatment constr
_refine_ls_matrix_type full
_refine_ls_number_parameters 653
_refine_ls_number_reflns 7952
_refine_ls_number_restraints 457
_refine_ls_restrained_S_all 1.233
_refine_ls_R_factor_all 0.1970
_refine_ls_R_factor_gt 0.0989
_refine_ls_shift/su_max 0.008
_refine_ls_shift/su_mean 0.000
_refine_ls_structure_factor_coef Fsqd
_refine_ls_weighting_details 'calc w=1/[\s^2^(Fo^2^)+(0.0483P)^2^+3.7507P] where P=(Fo^2^+2Fc^2^)/3'
_refine_ls_weighting_scheme calc
_refine_ls_wR_factor_gt 0.1795
_refine_ls_wR_factor_ref 0.2217
_reflns_number_gt 4634
_reflns_number_total 7952
_reflns_threshold_expression >2sigma(I)
_cod_data_source_file nchem.2021-s6.cif
_cod_data_source_block 2-TEACl
_cod_depositor_comments
;
The following automatic conversions were performed:

data item '_symmetry_cell_setting' value 'Monoclinic' was changed to
'monoclinic' in accordance with the built-in table derived from the
CIF Core dictionary named 'cif_core.dic' version 2.4.5 last updated
on 2014-11-21.

Automatic conversion script
Id: cif_fix_values 6909 2019-04-08 15:41:33Z antanas 
;
_cod_original_sg_symbol_H-M P21
_cod_database_code 1551840

loop_
_symmetry_equiv_pos_as_xyz
'x, y, z'
'-x, y+1/2, -z'

loop_
_atom_site_label
_atom_site_type_symbol
_atom_site_fract_x
_atom_site_fract_y
_atom_site_fract_z
_atom_site_U_iso_or_equiv
_atom_site_adp_type
_atom_site_occupancy
_atom_site_symmetry_multiplicity
_atom_site_calc_flag
_atom_site_refinement_flags
_atom_site_disorder_assembly
_atom_site_disorder_group
Cl1 Cl 0.13537(17) 0.3911(2) 0.74316(9) 0.0464(5) Uani 1 1 d . . .
O1 O -0.0908(6) -0.0653(5) 0.6743(3) 0.0594(15) Uani 1 1 d . . .
N1 N 0.3165(6) 0.6382(6) 0.7700(3) 0.0471(16) Uani 1 1 d . . .
H1N H 0.2758 0.5696 0.7614 0.057 Uiso 1 1 calc R . .
N2 N 0.2587(5) 0.5123(5) 0.6172(3) 0.0377(15) Uani 1 1 d . . .
H2N H 0.2233 0.4814 0.6486 0.045 Uiso 1 1 calc R . .
N3 N 0.3832(5) 0.2587(5) 0.6913(3) 0.0397(15) Uani 1 1 d . . .
H3N H 0.3235 0.2995 0.7056 0.048 Uiso 1 1 calc R . .
N4 N 0.4461(6) 0.3874(6) 0.8415(3) 0.0422(15) Uani 1 1 d . . .
H4N H 0.3677 0.3908 0.8126 0.051 Uiso 1 1 calc R . .
N5 N -0.0220(6) 0.1247(6) 0.6827(3) 0.0437(16) Uani 1 1 d . . .
H5N H 0.0232 0.1793 0.7099 0.052 Uiso 1 1 calc R . .
C1 C 0.4006(8) 0.6688(8) 0.8323(4) 0.049(2) Uani 1 1 d . . .
C2 C 0.4480(8) 0.7805(8) 0.8242(4) 0.060(2) Uani 1 1 d . . .
H2A H 0.5097 0.8241 0.8581 0.072 Uiso 1 1 calc R . .
C3 C 0.3880(8) 0.8188(7) 0.7559(4) 0.055(2) Uani 1 1 d . . .
H3A H 0.4026 0.8926 0.7363 0.066 Uiso 1 1 calc R . .
C4 C 0.3047(7) 0.7298(7) 0.7230(4) 0.0433(19) Uani 1 1 d . . .
C5 C 0.2229(7) 0.7220(7) 0.6497(4) 0.0405(19) Uani 1 1 d . . .
C6 C 0.2752(7) 0.6323(7) 0.6086(3) 0.0375(18) Uani 1 1 d . . .
C7 C 0.3330(7) 0.6417(7) 0.5543(4) 0.0418(19) Uani 1 1 d . . .
H7 H 0.3565 0.7137 0.5359 0.050 Uiso 1 1 calc R . .
C8 C 0.3516(7) 0.5277(8) 0.5304(4) 0.044(2) Uani 1 1 d . . .
H8 H 0.3897 0.5096 0.4934 0.053 Uiso 1 1 calc R . .
C9 C 0.3052(7) 0.4470(7) 0.5698(3) 0.0346(18) Uani 1 1 d . . .
C10 C 0.2947(7) 0.3118(7) 0.5653(3) 0.0393(19) Uani 1 1 d . . .
C11 C 0.3925(7) 0.2548(6) 0.6239(3) 0.0399(19) Uani 1 1 d . . .
C12 C 0.5020(7) 0.1828(7) 0.6236(4) 0.0451(19) Uani 1 1 d . . .
H12 H 0.5343 0.1636 0.5847 0.054 Uiso 1 1 calc R . .
C13 C 0.5555(7) 0.1443(7) 0.6921(4) 0.0443(19) Uani 1 1 d . . .
H13 H 0.6308 0.0952 0.7073 0.053 Uiso 1 1 calc R . .
C14 C 0.4793(7) 0.1904(7) 0.7330(3) 0.0402(19) Uani 1 1 d . . .
C15 C 0.4927(7) 0.1756(7) 0.8099(3) 0.0413(19) Uani 1 1 d . . .
C16 C 0.5306(7) 0.2906(7) 0.8493(4) 0.0434(19) Uani 1 1 d . . .
C17 C 0.6428(8) 0.3233(9) 0.8978(4) 0.055(2) Uani 1 1 d . . .
H17 H 0.7199 0.2764 0.9133 0.066 Uiso 1 1 calc R . .
C18 C 0.6237(8) 0.4383(9) 0.9206(4) 0.054(2) Uani 1 1 d . . .
H18 H 0.6853 0.4813 0.9548 0.065 Uiso 1 1 calc R . .
C19 C 0.5033(8) 0.4777(8) 0.8858(4) 0.049(2) Uani 1 1 d . . .
C20 C 0.4297(7) 0.5911(8) 0.8947(4) 0.050(2) Uani 1 1 d . . .
C21 C 0.0785(7) 0.6892(8) 0.6502(4) 0.053(2) Uani 1 1 d . . .
H21A H 0.0270 0.6747 0.6030 0.080 Uiso 1 1 calc R . .
H21B H 0.0388 0.7545 0.6701 0.080 Uiso 1 1 calc R . .
H21C H 0.0789 0.6176 0.6778 0.080 Uiso 1 1 calc R . .
C22 C 0.2193(8) 0.8432(7) 0.6151(4) 0.053(2) Uani 1 1 d . . .
H22A H 0.3094 0.8681 0.6159 0.080 Uiso 1 1 calc R . .
H22B H 0.1790 0.9013 0.6398 0.080 Uiso 1 1 calc R . .
H22C H 0.1671 0.8378 0.5673 0.080 Uiso 1 1 calc R . .
C23 C 0.3224(7) 0.2750(7) 0.4974(3) 0.0443(19) Uani 1 1 d . . .
H23A H 0.2586 0.3131 0.4593 0.066 Uiso 1 1 calc R . .
H23B H 0.3146 0.1889 0.4924 0.066 Uiso 1 1 calc R . .
H23C H 0.4119 0.2994 0.4967 0.066 Uiso 1 1 calc R . .
C24 C 0.3614(8) 0.1328(7) 0.8220(4) 0.052(2) Uani 1 1 d . . .
H24A H 0.3671 0.1319 0.8714 0.079 Uiso 1 1 calc R . .
H24B H 0.3426 0.0527 0.8033 0.079 Uiso 1 1 calc R . .
H24C H 0.2905 0.1864 0.7989 0.079 Uiso 1 1 calc R . .
C25 C 0.6016(8) 0.0862(8) 0.8384(4) 0.057(2) Uani 1 1 d . . .
H25A H 0.6854 0.1157 0.8314 0.086 Uiso 1 1 calc R . .
H25B H 0.5798 0.0105 0.8144 0.086 Uiso 1 1 calc R . .
H25C H 0.6098 0.0750 0.8877 0.086 Uiso 1 1 calc R . .
C26 C 0.5156(8) 0.6597(8) 0.9560(4) 0.064(2) Uani 1 1 d . . .
H26A H 0.5980 0.6839 0.9452 0.096 Uiso 1 1 calc R . .
H26B H 0.5356 0.6089 0.9969 0.096 Uiso 1 1 calc R . .
H26C H 0.4678 0.7301 0.9650 0.096 Uiso 1 1 calc R . .
C27 C 0.1528(7) 0.2736(7) 0.5664(3) 0.0403(18) Uani 1 1 d . . .
H27A H 0.1299 0.3116 0.6064 0.048 Uiso 1 1 calc R . .
H27B H 0.0908 0.3041 0.5244 0.048 Uiso 1 1 calc R . .
C28 C 0.1317(7) 0.1399(6) 0.5706(4) 0.0426(19) Uani 1 1 d . . .
H28A H 0.1669 0.1001 0.5349 0.051 Uiso 1 1 calc R . .
H28B H 0.1826 0.1109 0.6160 0.051 Uiso 1 1 calc R . .
C29 C -0.0130(7) 0.1053(7) 0.5606(4) 0.049(2) Uani 1 1 d . . .
H29A H -0.0620 0.1308 0.5140 0.059 Uiso 1 1 calc R . .
H29B H -0.0184 0.0179 0.5620 0.059 Uiso 1 1 calc R . .
C30 C -0.0807(7) 0.1543(7) 0.6111(3) 0.0439(19) Uani 1 1 d . . .
H30A H -0.0831 0.2416 0.6065 0.053 Uiso 1 1 calc R . .
H30B H -0.1731 0.1259 0.5989 0.053 Uiso 1 1 calc R . .
C31 C -0.0341(8) 0.0195(8) 0.7082(4) 0.049(2) Uani 1 1 d . . .
O2 O 0.0298(12) 0.2120(11) 0.9908(6) 0.054(3) Uani 0.54 1 d PDU A 1
N6 N 0.0234(18) 0.1145(11) 0.8247(6) 0.044(2) Uani 0.54 1 d PDU A 1
N7 N 0.0683(17) 0.3177(10) 0.9026(7) 0.044(3) Uani 0.54 1 d PDU A 1
H7A H 0.0875 0.3140 0.8624 0.053 Uiso 0.54 1 calc PR A 1
C32 C 0.020(2) 0.0135(13) 0.7888(6) 0.041(3) Uani 0.54 1 d PDU A 1
C33 C 0.0497(19) -0.0960(14) 0.8204(7) 0.053(3) Uani 0.54 1 d PDU A 1
H33 H 0.0458 -0.1658 0.7936 0.063 Uiso 0.54 1 calc PR A 1
C34 C 0.0851(16) -0.1020(14) 0.8910(8) 0.055(3) Uani 0.54 1 d PDU A 1
H34 H 0.1071 -0.1755 0.9140 0.066 Uiso 0.54 1 calc PR A 1
C35 C 0.0878(14) 0.0020(12) 0.9276(7) 0.048(3) Uani 0.54 1 d PDU A 1
H35 H 0.1108 0.0002 0.9765 0.057 Uiso 0.54 1 calc PR A 1
C36 C 0.0573(15) 0.1076(11) 0.8938(6) 0.041(2) Uani 0.54 1 d PDU A 1
C37 C 0.0498(16) 0.2162(12) 0.9335(7) 0.046(3) Uani 0.54 1 d PDU A 1
C38 C 0.0581(18) 0.4349(12) 0.9327(9) 0.049(3) Uani 0.54 1 d PDU A 1
H38A H -0.0208 0.4365 0.9515 0.059 Uiso 0.54 1 calc PR A 1
H38B H 0.0458 0.4955 0.8960 0.059 Uiso 0.54 1 calc PR A 1
C39 C 0.179(2) 0.4664(15) 0.9894(9) 0.048(3) Uani 0.54 1 d PDU A 1
H39A H 0.1669 0.5471 1.0062 0.058 Uiso 0.54 1 calc PR A 1
H39B H 0.1846 0.4110 1.0282 0.058 Uiso 0.54 1 calc PR A 1
O2A O 0.0821(15) 0.1624(13) 0.9963(6) 0.057(4) Uani 0.46 1 d PDU A 2
N6A N 0.033(2) 0.0881(13) 0.8215(7) 0.041(3) Uani 0.46 1 d PDU A 2
N7A N 0.085(2) 0.2799(11) 0.9060(8) 0.046(3) Uani 0.46 1 d PDU A 2
H7AN H 0.0997 0.2823 0.8647 0.055 Uiso 0.46 1 calc PR A 2
C32A C 0.023(2) -0.0058(15) 0.7796(7) 0.043(3) Uani 0.46 1 d PDU A 2
C33A C 0.057(2) -0.1197(16) 0.8044(8) 0.050(3) Uani 0.46 1 d PDU A 2
H33A H 0.0489 -0.1847 0.7736 0.061 Uiso 0.46 1 calc PR A 2
C34A C 0.1011(18) -0.1365(14) 0.8741(8) 0.052(3) Uani 0.46 1 d PDU A 2
H34A H 0.1254 -0.2131 0.8925 0.062 Uiso 0.46 1 calc PR A 2
C35A C 0.1096(17) -0.0395(14) 0.9171(8) 0.048(3) Uani 0.46 1 d PDU A 2
H35A H 0.1391 -0.0493 0.9655 0.058 Uiso 0.46 1 calc PR A 2
C36A C 0.0756(17) 0.0709(12) 0.8898(7) 0.042(3) Uani 0.46 1 d PDU A 2
C37A C 0.081(2) 0.1737(13) 0.9356(7) 0.046(3) Uani 0.46 1 d PDU A 2
C38A C 0.067(2) 0.3922(14) 0.9394(10) 0.048(3) Uani 0.46 1 d PDU A 2
H38C H -0.0108 0.3848 0.9592 0.057 Uiso 0.46 1 calc PR A 2
H38D H 0.0472 0.4555 0.9042 0.057 Uiso 0.46 1 calc PR A 2
C39A C 0.186(2) 0.4275(17) 0.9958(11) 0.046(3) Uani 0.46 1 d PDU A 2
H39C H 0.2107 0.3609 1.0285 0.055 Uiso 0.46 1 calc PR A 2
H39D H 0.1624 0.4956 1.0213 0.055 Uiso 0.46 1 calc PR A 2
C40 C 0.3096(8) 0.4622(8) 0.9672(4) 0.060(2) Uani 1 1 d . . .
H40A H 0.3229 0.3831 0.9488 0.072 Uiso 1 1 calc R A 1
H40B H 0.3852 0.4798 1.0067 0.072 Uiso 1 1 calc R A 1
C41 C 0.2964(8) 0.5568(8) 0.9115(4) 0.052(2) Uani 1 1 d . A .
H41A H 0.2573 0.6288 0.9265 0.062 Uiso 1 1 calc R . .
H41B H 0.2346 0.5279 0.8689 0.062 Uiso 1 1 calc R . .
N1A N 0.7328(6) 0.5586(6) 0.7165(3) 0.0510(18) Uani 1 1 d . . .
C1A C 0.7927(8) 0.5364(9) 0.6553(4) 0.061(2) Uani 1 1 d . . .
H1A1 H 0.8770 0.4932 0.6717 0.073 Uiso 1 1 calc R . .
H1A2 H 0.8128 0.6136 0.6369 0.073 Uiso 1 1 calc R . .
C2A C 0.7024(8) 0.4654(8) 0.5971(4) 0.060(2) Uani 1 1 d . . .
H2A1 H 0.6847 0.3876 0.6144 0.090 Uiso 1 1 calc R . .
H2A2 H 0.7458 0.4553 0.5595 0.090 Uiso 1 1 calc R . .
H2A3 H 0.6191 0.5080 0.5801 0.090 Uiso 1 1 calc R . .
C3A C 0.6904(8) 0.4427(8) 0.7434(4) 0.058(2) Uani 1 1 d . . .
H3A1 H 0.6559 0.4603 0.7840 0.069 Uiso 1 1 calc R . .
H3A2 H 0.6171 0.4085 0.7075 0.069 Uiso 1 1 calc R . .
C4A C 0.7988(8) 0.3508(8) 0.7636(5) 0.066(3) Uani 1 1 d . . .
H4A1 H 0.8325 0.3313 0.7236 0.099 Uiso 1 1 calc R . .
H4A2 H 0.7633 0.2793 0.7800 0.099 Uiso 1 1 calc R . .
H4A3 H 0.8707 0.3825 0.8003 0.099 Uiso 1 1 calc R . .
C5A C 0.8410(8) 0.6192(8) 0.7696(4) 0.060(2) Uani 1 1 d . . .
H5A1 H 0.8664 0.6926 0.7492 0.072 Uiso 1 1 calc R . .
H5A2 H 0.9192 0.5668 0.7807 0.072 Uiso 1 1 calc R . .
C6A C 0.8041(9) 0.6506(9) 0.8356(4) 0.076(3) Uani 1 1 d . . .
H6A1 H 0.7242 0.6994 0.8251 0.113 Uiso 1 1 calc R . .
H6A2 H 0.8765 0.6948 0.8658 0.113 Uiso 1 1 calc R . .
H6A3 H 0.7878 0.5779 0.8588 0.113 Uiso 1 1 calc R . .
C7A C 0.6110(8) 0.6370(8) 0.6971(4) 0.055(2) Uani 1 1 d . . .
H7A1 H 0.5704 0.6409 0.7366 0.066 Uiso 1 1 calc R . .
H7A2 H 0.5461 0.5998 0.6583 0.066 Uiso 1 1 calc R . .
C8A C 0.6376(9) 0.7628(8) 0.6765(4) 0.067(3) Uani 1 1 d . . .
H8A1 H 0.6875 0.8059 0.7171 0.100 Uiso 1 1 calc R . .
H8A2 H 0.5536 0.8033 0.6575 0.100 Uiso 1 1 calc R . .
H8A3 H 0.6889 0.7602 0.6419 0.100 Uiso 1 1 calc R . .

loop_
_atom_site_aniso_label
_atom_site_aniso_U_11
_atom_site_aniso_U_22
_atom_site_aniso_U_33
_atom_site_aniso_U_23
_atom_site_aniso_U_13
_atom_site_aniso_U_12
Cl1 0.0368(10) 0.0590(13) 0.0447(11) -0.0002(10) 0.0126(8) -0.0023(10)
O1 0.058(4) 0.054(4) 0.069(4) -0.005(3) 0.020(3) -0.009(3)
N1 0.056(4) 0.039(4) 0.046(4) -0.003(3) 0.012(3) 0.000(3)
N2 0.028(3) 0.053(5) 0.032(3) 0.000(3) 0.009(3) -0.002(3)
N3 0.029(4) 0.049(4) 0.041(4) 0.005(3) 0.009(3) 0.000(3)
N4 0.042(4) 0.055(4) 0.028(3) 0.000(3) 0.005(3) -0.008(4)
N5 0.045(4) 0.037(4) 0.048(4) -0.004(3) 0.009(3) -0.007(3)
C1 0.053(5) 0.063(7) 0.035(5) -0.002(4) 0.018(4) 0.002(5)
C2 0.062(6) 0.069(7) 0.047(5) -0.011(5) 0.009(4) -0.017(5)
C3 0.076(6) 0.036(5) 0.054(5) -0.004(4) 0.019(5) -0.009(5)
C4 0.042(5) 0.040(5) 0.050(5) -0.005(4) 0.015(4) -0.002(4)
C5 0.033(4) 0.043(5) 0.046(5) 0.000(4) 0.011(4) 0.001(3)
C6 0.043(5) 0.029(5) 0.040(4) 0.001(4) 0.008(4) 0.000(4)
C7 0.038(4) 0.044(5) 0.044(4) 0.006(4) 0.010(4) 0.002(4)
C8 0.032(4) 0.068(6) 0.035(4) 0.006(4) 0.012(3) -0.003(4)
C9 0.028(4) 0.048(5) 0.028(4) -0.008(4) 0.006(3) -0.002(4)
C10 0.031(4) 0.057(6) 0.031(4) -0.004(4) 0.009(3) -0.005(4)
C11 0.043(5) 0.044(5) 0.033(4) -0.004(3) 0.008(3) -0.004(4)
C12 0.045(5) 0.054(5) 0.040(5) 0.002(4) 0.015(4) 0.003(4)
C13 0.039(5) 0.050(5) 0.046(5) 0.005(4) 0.014(4) 0.007(4)
C14 0.039(5) 0.041(5) 0.040(4) 0.002(4) 0.008(4) 0.001(4)
C15 0.029(4) 0.049(5) 0.046(4) 0.005(4) 0.009(3) 0.006(4)
C16 0.035(5) 0.055(6) 0.041(4) 0.006(4) 0.009(4) -0.002(4)
C17 0.036(5) 0.080(7) 0.047(5) 0.009(5) 0.008(4) 0.000(5)
C18 0.038(5) 0.078(7) 0.040(5) -0.010(5) -0.001(4) -0.008(5)
C19 0.047(5) 0.068(6) 0.029(4) -0.002(4) 0.004(4) -0.010(4)
C20 0.044(5) 0.068(6) 0.037(4) -0.011(4) 0.007(4) -0.007(4)
C21 0.047(5) 0.063(6) 0.052(5) 0.000(4) 0.014(4) 0.003(4)
C22 0.043(5) 0.047(6) 0.068(5) 0.010(4) 0.011(4) 0.006(4)
C23 0.039(5) 0.048(5) 0.045(4) -0.006(4) 0.008(4) -0.001(4)
C24 0.056(5) 0.053(6) 0.045(5) 0.007(4) 0.008(4) -0.011(4)
C25 0.049(5) 0.063(6) 0.055(5) 0.015(4) 0.005(4) 0.002(5)
C26 0.072(6) 0.073(6) 0.046(5) -0.012(5) 0.013(4) -0.012(5)
C27 0.031(4) 0.052(5) 0.033(4) 0.005(4) -0.001(3) 0.005(4)
C28 0.038(5) 0.039(5) 0.050(5) 0.002(4) 0.010(4) 0.000(4)
C29 0.056(5) 0.038(5) 0.050(5) -0.004(4) 0.008(4) -0.008(4)
C30 0.035(4) 0.050(5) 0.043(4) -0.002(4) 0.004(4) -0.001(4)
C31 0.037(5) 0.053(6) 0.057(5) -0.003(5) 0.015(4) -0.002(4)
O2 0.065(7) 0.066(7) 0.039(5) 0.006(5) 0.026(5) 0.004(6)
N6 0.041(4) 0.046(5) 0.045(4) 0.000(4) 0.013(3) -0.006(4)
N7 0.049(4) 0.046(5) 0.040(4) 0.006(4) 0.016(4) -0.002(5)
C32 0.039(4) 0.046(5) 0.043(4) 0.001(4) 0.022(4) -0.002(4)
C33 0.057(4) 0.052(5) 0.051(5) -0.002(4) 0.016(4) -0.001(4)
C34 0.058(5) 0.051(5) 0.054(5) 0.005(5) 0.013(4) -0.003(5)
C35 0.046(5) 0.050(5) 0.048(5) 0.001(4) 0.014(4) -0.006(4)
C36 0.041(4) 0.046(4) 0.040(4) 0.002(4) 0.015(3) -0.006(4)
C37 0.048(5) 0.050(5) 0.041(4) 0.002(4) 0.013(4) -0.002(4)
C38 0.052(5) 0.050(5) 0.048(5) 0.000(5) 0.015(4) 0.001(5)
C39 0.053(5) 0.048(6) 0.042(5) -0.002(5) 0.011(4) -0.001(5)
O2A 0.066(8) 0.065(8) 0.042(6) 0.006(6) 0.016(6) -0.008(6)
N6A 0.038(4) 0.046(5) 0.042(4) 0.001(4) 0.018(4) -0.002(4)
N7A 0.049(5) 0.047(5) 0.042(4) 0.001(4) 0.013(4) -0.001(5)
C32A 0.042(4) 0.045(5) 0.045(4) 0.000(4) 0.017(4) -0.005(4)
C33A 0.056(5) 0.052(5) 0.047(5) -0.002(4) 0.019(4) 0.000(5)
C34A 0.057(5) 0.051(5) 0.049(5) -0.001(4) 0.016(4) 0.001(5)
C35A 0.049(5) 0.049(5) 0.047(5) 0.000(5) 0.012(4) -0.004(5)
C36A 0.042(4) 0.045(5) 0.041(4) 0.001(4) 0.014(4) -0.004(4)
C37A 0.049(5) 0.049(5) 0.041(4) 0.002(4) 0.013(4) 0.000(4)
C38A 0.051(4) 0.047(5) 0.046(4) 0.004(5) 0.013(4) 0.000(5)
C39A 0.050(5) 0.047(6) 0.042(5) -0.002(5) 0.014(4) 0.000(6)
C40 0.054(6) 0.090(7) 0.035(4) -0.005(5) 0.012(4) 0.003(5)
C41 0.052(5) 0.072(6) 0.033(4) -0.006(4) 0.014(4) 0.001(5)
N1A 0.032(4) 0.071(5) 0.052(4) 0.000(3) 0.013(3) -0.003(4)
C1A 0.039(5) 0.098(7) 0.049(5) 0.002(5) 0.016(4) -0.004(5)
C2A 0.059(6) 0.071(6) 0.057(5) 0.003(5) 0.027(4) 0.006(5)
C3A 0.037(5) 0.078(7) 0.060(5) 0.001(5) 0.015(4) -0.010(5)
C4A 0.030(5) 0.080(7) 0.086(6) 0.010(5) 0.012(4) 0.000(4)
C5A 0.042(5) 0.078(7) 0.056(5) -0.002(5) 0.002(4) -0.016(5)
C6A 0.070(6) 0.103(8) 0.048(5) -0.004(5) 0.004(4) -0.024(6)
C7A 0.039(5) 0.070(6) 0.059(5) 0.001(5) 0.017(4) 0.009(4)
C8A 0.059(6) 0.074(7) 0.073(6) 0.010(5) 0.027(5) 0.009(5)

loop_
_atom_type_symbol
_atom_type_description
_atom_type_scat_dispersion_real
_atom_type_scat_dispersion_imag
_atom_type_scat_source
C C 0.0033 0.0016 'International Tables Vol C Tables 4.2.6.8 and 6.1.1.4'
H H 0.0000 0.0000 'International Tables Vol C Tables 4.2.6.8 and 6.1.1.4'
N N 0.0061 0.0033 'International Tables Vol C Tables 4.2.6.8 and 6.1.1.4'
O O 0.0106 0.0060 'International Tables Vol C Tables 4.2.6.8 and 6.1.1.4'
Cl Cl 0.1484 0.1585 'International Tables Vol C Tables 4.2.6.8 and 6.1.1.4'

loop_
_geom_angle_atom_site_label_1
_geom_angle_atom_site_label_2
_geom_angle_atom_site_label_3
_geom_angle
_geom_angle_site_symmetry_1
_geom_angle_site_symmetry_3
C1 N1 C4 111.0(6) . .
C1 N1 H1N 124.5 . .
C4 N1 H1N 124.5 . .
C9 N2 C6 111.2(6) . .
C9 N2 H2N 124.4 . .
C6 N2 H2N 124.4 . .
C14 N3 C11 111.1(6) . .
C14 N3 H3N 124.5 . .
C11 N3 H3N 124.5 . .
C19 N4 C16 110.3(6) . .
C19 N4 H4N 124.9 . .
C16 N4 H4N 124.9 . .
C31 N5 C30 122.4(7) . .
C31 N5 H5N 118.8 . .
C30 N5 H5N 118.8 . .
C2 C1 N1 106.8(7) . .
C2 C1 C20 129.1(8) . .
N1 C1 C20 124.1(7) . .
C1 C2 C3 107.9(7) . .
C1 C2 H2A 126.1 . .
C3 C2 H2A 126.1 . .
C4 C3 C2 108.2(7) . .
C4 C3 H3A 125.9 . .
C2 C3 H3A 125.9 . .
N1 C4 C3 106.2(6) . .
N1 C4 C5 123.6(7) . .
C3 C4 C5 130.0(7) . .
C6 C5 C4 112.4(6) . .
C6 C5 C22 109.1(6) . .
C4 C5 C22 109.6(6) . .
C6 C5 C21 109.3(6) . .
C4 C5 C21 108.8(6) . .
C22 C5 C21 107.6(6) . .
C7 C6 N2 105.5(6) . .
C7 C6 C5 132.7(7) . .
N2 C6 C5 121.5(6) . .
C6 C7 C8 109.0(7) . .
C6 C7 H7 125.5 . .
C8 C7 H7 125.5 . .
C9 C8 C7 108.3(7) . .
C9 C8 H8 125.9 . .
C7 C8 H8 125.9 . .
C8 C9 N2 106.1(7) . .
C8 C9 C10 131.2(7) . .
N2 C9 C10 122.7(6) . .
C11 C10 C23 109.9(6) . .
C11 C10 C9 110.9(6) . .
C23 C10 C9 107.3(6) . .
C11 C10 C27 109.8(6) . .
C23 C10 C27 109.5(6) . .
C9 C10 C27 109.3(6) . .
N3 C11 C12 106.2(6) . .
N3 C11 C10 123.6(6) . .
C12 C11 C10 130.1(6) . .
C11 C12 C13 107.4(6) . .
C11 C12 H12 126.3 . .
C13 C12 H12 126.3 . .
C14 C13 C12 108.3(7) . .
C14 C13 H13 125.8 . .
C12 C13 H13 125.8 . .
N3 C14 C13 107.0(6) . .
N3 C14 C15 123.2(6) . .
C13 C14 C15 129.8(6) . .
C25 C15 C16 107.3(6) . .
C25 C15 C14 108.9(6) . .
C16 C15 C14 112.3(6) . .
C25 C15 C24 110.4(6) . .
C16 C15 C24 108.4(6) . .
C14 C15 C24 109.6(6) . .
C17 C16 N4 106.0(7) . .
C17 C16 C15 131.6(8) . .
N4 C16 C15 122.5(6) . .
C16 C17 C18 108.2(8) . .
C16 C17 H17 125.9 . .
C18 C17 H17 125.9 . .
C19 C18 C17 109.0(8) . .
C19 C18 H18 125.5 . .
C17 C18 H18 125.5 . .
C18 C19 N4 106.6(7) . .
C18 C19 C20 130.3(7) . .
N4 C19 C20 122.9(7) . .
C1 C20 C19 113.4(6) . .
C1 C20 C26 109.2(7) . .
C19 C20 C26 107.8(6) . .
C1 C20 C41 108.6(6) . .
C19 C20 C41 108.7(7) . .
C26 C20 C41 109.1(6) . .
C5 C21 H21A 109.5 . .
C5 C21 H21B 109.5 . .
H21A C21 H21B 109.5 . .
C5 C21 H21C 109.5 . .
H21A C21 H21C 109.5 . .
H21B C21 H21C 109.5 . .
C5 C22 H22A 109.5 . .
C5 C22 H22B 109.5 . .
H22A C22 H22B 109.5 . .
C5 C22 H22C 109.5 . .
H22A C22 H22C 109.5 . .
H22B C22 H22C 109.5 . .
C10 C23 H23A 109.5 . .
C10 C23 H23B 109.5 . .
H23A C23 H23B 109.5 . .
C10 C23 H23C 109.5 . .
H23A C23 H23C 109.5 . .
H23B C23 H23C 109.5 . .
C15 C24 H24A 109.5 . .
C15 C24 H24B 109.5 . .
H24A C24 H24B 109.5 . .
C15 C24 H24C 109.5 . .
H24A C24 H24C 109.5 . .
H24B C24 H24C 109.5 . .
C15 C25 H25A 109.5 . .
C15 C25 H25B 109.5 . .
H25A C25 H25B 109.5 . .
C15 C25 H25C 109.5 . .
H25A C25 H25C 109.5 . .
H25B C25 H25C 109.5 . .
C20 C26 H26A 109.5 . .
C20 C26 H26B 109.5 . .
H26A C26 H26B 109.5 . .
C20 C26 H26C 109.5 . .
H26A C26 H26C 109.5 . .
H26B C26 H26C 109.5 . .
C28 C27 C10 115.2(6) . .
C28 C27 H27A 108.5 . .
C10 C27 H27A 108.5 . .
C28 C27 H27B 108.5 . .
C10 C27 H27B 108.5 . .
H27A C27 H27B 107.5 . .
C29 C28 C27 113.3(6) . .
C29 C28 H28A 108.9 . .
C27 C28 H28A 108.9 . .
C29 C28 H28B 108.9 . .
C27 C28 H28B 108.9 . .
H28A C28 H28B 107.7 . .
C30 C29 C28 116.2(6) . .
C30 C29 H29A 108.2 . .
C28 C29 H29A 108.2 . .
C30 C29 H29B 108.2 . .
C28 C29 H29B 108.2 . .
H29A C29 H29B 107.4 . .
N5 C30 C29 115.8(6) . .
N5 C30 H30A 108.3 . .
C29 C30 H30A 108.3 . .
N5 C30 H30B 108.3 . .
C29 C30 H30B 108.3 . .
H30A C30 H30B 107.4 . .
O1 C31 N5 124.5(7) . .
O1 C31 C32A 114.7(10) . .
N5 C31 C32A 120.8(10) . .
O1 C31 C32 122.0(9) . .
N5 C31 C32 113.2(9) . .
C32 N6 C36 117.9(9) . .
C37 N7 C38 123.1(10) . .
C37 N7 H7A 118.4 . .
C38 N7 H7A 118.4 . .
N6 C32 C33 122.5(10) . .
N6 C32 C31 117.9(10) . .
C33 C32 C31 119.3(10) . .
C34 C33 C32 119.1(12) . .
C34 C33 H33 120.4 . .
C32 C33 H33 120.4 . .
C33 C34 C35 118.1(12) . .
C33 C34 H34 121.0 . .
C35 C34 H34 121.0 . .
C36 C35 C34 120.3(11) . .
C36 C35 H35 119.8 . .
C34 C35 H35 119.8 . .
N6 C36 C35 122.0(11) . .
N6 C36 C37 118.2(10) . .
C35 C36 C37 119.6(10) . .
O2 C37 N7 123.2(13) . .
O2 C37 C36 121.4(12) . .
N7 C37 C36 115.3(9) . .
N7 C38 C39 112.8(10) . .
N7 C38 H38A 109.0 . .
C39 C38 H38A 109.0 . .
N7 C38 H38B 109.0 . .
C39 C38 H38B 109.0 . .
H38A C38 H38B 107.8 . .
C40 C39 C38 114.2(13) . .
C40 C39 H39A 108.7 . .
C38 C39 H39A 108.7 . .
C40 C39 H39B 108.7 . .
C38 C39 H39B 108.7 . .
H39A C39 H39B 107.6 . .
C32A N6A C36A 118.5(10) . .
C37A N7A C38A 123.1(12) . .
C37A N7A H7AN 118.4 . .
C38A N7A H7AN 118.4 . .
N6A C32A C33A 122.3(10) . .
N6A C32A C31 114.5(12) . .
C33A C32A C31 123.0(12) . .
C34A C33A C32A 118.8(13) . .
C34A C33A H33A 120.6 . .
C32A C33A H33A 120.6 . .
C33A C34A C35A 118.6(12) . .
C33A C34A H34A 120.7 . .
C35A C34A H34A 120.7 . .
C36A C35A C34A 120.1(11) . .
C36A C35A H35A 119.9 . .
C34A C35A H35A 119.9 . .
N6A C36A C35A 121.6(11) . .
N6A C36A C37A 118.2(11) . .
C35A C36A C37A 120.2(10) . .
O2A C37A N7A 122.7(14) . .
O2A C37A C36A 121.9(13) . .
N7A C37A C36A 115.4(10) . .
N7A C38A C39A 112.9(11) . .
N7A C38A H38C 109.0 . .
C39A C38A H38C 109.0 . .
N7A C38A H38D 109.0 . .
C39A C38A H38D 109.0 . .
H38C C38A H38D 107.8 . .
C38A C39A C40 112.9(15) . .
C38A C39A H39C 109.0 . .
C40 C39A H39C 109.0 . .
C38A C39A H39D 109.0 . .
C40 C39A H39D 109.0 . .
H39C C39A H39D 107.8 . .
C39 C40 C41 105.3(9) . .
C41 C40 C39A 120.2(10) . .
C39 C40 H40A 110.7 . .
C41 C40 H40A 110.7 . .
C39A C40 H40A 96.6 . .
C39 C40 H40B 110.7 . .
C41 C40 H40B 110.7 . .
C39A C40 H40B 108.7 . .
H40A C40 H40B 108.8 . .
C40 C41 C20 114.1(6) . .
C40 C41 H41A 108.7 . .
C20 C41 H41A 108.7 . .
C40 C41 H41B 108.7 . .
C20 C41 H41B 108.7 . .
H41A C41 H41B 107.6 . .
C5A N1A C7A 110.4(6) . .
C5A N1A C3A 111.9(6) . .
C7A N1A C3A 107.0(6) . .
C5A N1A C1A 104.7(6) . .
C7A N1A C1A 112.0(6) . .
C3A N1A C1A 111.0(6) . .
N1A C1A C2A 113.5(7) . .
N1A C1A H1A1 108.9 . .
C2A C1A H1A1 108.9 . .
N1A C1A H1A2 108.9 . .
C2A C1A H1A2 108.9 . .
H1A1 C1A H1A2 107.7 . .
C1A C2A H2A1 109.5 . .
C1A C2A H2A2 109.5 . .
H2A1 C2A H2A2 109.5 . .
C1A C2A H2A3 109.5 . .
H2A1 C2A H2A3 109.5 . .
H2A2 C2A H2A3 109.5 . .
C4A C3A N1A 114.7(6) . .
C4A C3A H3A1 108.6 . .
N1A C3A H3A1 108.6 . .
C4A C3A H3A2 108.6 . .
N1A C3A H3A2 108.6 . .
H3A1 C3A H3A2 107.6 . .
C3A C4A H4A1 109.5 . .
C3A C4A H4A2 109.5 . .
H4A1 C4A H4A2 109.5 . .
C3A C4A H4A3 109.5 . .
H4A1 C4A H4A3 109.5 . .
H4A2 C4A H4A3 109.5 . .
N1A C5A C6A 114.5(7) . .
N1A C5A H5A1 108.6 . .
C6A C5A H5A1 108.6 . .
N1A C5A H5A2 108.6 . .
C6A C5A H5A2 108.6 . .
H5A1 C5A H5A2 107.6 . .
C5A C6A H6A1 109.5 . .
C5A C6A H6A2 109.5 . .
H6A1 C6A H6A2 109.5 . .
C5A C6A H6A3 109.5 . .
H6A1 C6A H6A3 109.5 . .
H6A2 C6A H6A3 109.5 . .
N1A C7A C8A 114.5(7) . .
N1A C7A H7A1 108.6 . .
C8A C7A H7A1 108.6 . .
N1A C7A H7A2 108.6 . .
C8A C7A H7A2 108.6 . .
H7A1 C7A H7A2 107.6 . .
C7A C8A H8A1 109.5 . .
C7A C8A H8A2 109.5 . .
H8A1 C8A H8A2 109.5 . .
C7A C8A H8A3 109.5 . .
H8A1 C8A H8A3 109.5 . .
H8A2 C8A H8A3 109.5 . .

loop_
_geom_bond_atom_site_label_1
_geom_bond_atom_site_label_2
_geom_bond_distance
_geom_bond_site_symmetry_2
O1 C31 1.237(9) .
N1 C1 1.382(9) .
N1 C4 1.386(9) .
N1 H1N 0.8800 .
N2 C9 1.384(9) .
N2 C6 1.383(9) .
N2 H2N 0.8800 .
N3 C14 1.374(8) .
N3 C11 1.381(8) .
N3 H3N 0.8800 .
N4 C19 1.388(10) .
N4 C16 1.391(10) .
N4 H4N 0.8800 .
N5 C31 1.313(9) .
N5 C30 1.454(8) .
N5 H5N 0.8800 .
C1 C2 1.380(11) .
C1 C20 1.498(11) .
C2 C3 1.425(11) .
C2 H2A 0.9500 .
C3 C4 1.386(10) .
C3 H3A 0.9500 .
C4 C5 1.509(10) .
C5 C6 1.494(10) .
C5 C22 1.531(10) .
C5 C21 1.559(10) .
C6 C7 1.377(9) .
C7 C8 1.405(10) .
C7 H7 0.9500 .
C8 C9 1.374(10) .
C8 H8 0.9500 .
C9 C10 1.533(10) .
C10 C11 1.497(10) .
C10 C23 1.522(9) .
C10 C27 1.552(9) .
C11 C12 1.407(10) .
C12 C13 1.418(10) .
C12 H12 0.9500 .
C13 C14 1.381(9) .
C13 H13 0.9500 .
C14 C15 1.524(9) .
C15 C25 1.524(10) .
C15 C16 1.521(11) .
C15 C24 1.532(10) .
C16 C17 1.376(10) .
C17 C18 1.409(11) .
C17 H17 0.9500 .
C18 C19 1.354(11) .
C18 H18 0.9500 .
C19 C20 1.528(11) .
C20 C26 1.540(10) .
C20 C41 1.563(10) .
C21 H21A 0.9800 .
C21 H21B 0.9800 .
C21 H21C 0.9800 .
C22 H22A 0.9800 .
C22 H22B 0.9800 .
C22 H22C 0.9800 .
C23 H23A 0.9800 .
C23 H23B 0.9800 .
C23 H23C 0.9800 .
C24 H24A 0.9800 .
C24 H24B 0.9800 .
C24 H24C 0.9800 .
C25 H25A 0.9800 .
C25 H25B 0.9800 .
C25 H25C 0.9800 .
C26 H26A 0.9800 .
C26 H26B 0.9800 .
C26 H26C 0.9800 .
C27 C28 1.533(10) .
C27 H27A 0.9900 .
C27 H27B 0.9900 .
C28 C29 1.528(9) .
C28 H28A 0.9900 .
C28 H28B 0.9900 .
C29 C30 1.482(10) .
C29 H29A 0.9900 .
C29 H29B 0.9900 .
C30 H30A 0.9900 .
C30 H30B 0.9900 .
C31 C32A 1.439(16) .
C31 C32 1.577(15) .
O2 C37 1.221(11) .
N6 C32 1.344(11) .
N6 C36 1.346(10) .
N7 C37 1.341(13) .
N7 C38 1.471(13) .
N7 H7A 0.8800 .
C32 C33 1.390(13) .
C33 C34 1.374(13) .
C33 H33 0.9500 .
C34 C35 1.382(16) .
C34 H34 0.9500 .
C35 C36 1.371(14) .
C35 H35 0.9500 .
C36 C37 1.476(15) .
C38 C39 1.515(12) .
C38 H38A 0.9900 .
C38 H38B 0.9900 .
C39 C40 1.54(3) .
C39 H39A 0.9900 .
C39 H39B 0.9900 .
O2A C37A 1.223(11) .
N6A C32A 1.342(11) .
N6A C36A 1.347(11) .
N7A C37A 1.344(13) .
N7A C38A 1.470(13) .
N7A H7AN 0.8800 .
C32A C33A 1.392(13) .
C33A C34A 1.373(13) .
C33A H33A 0.9500 .
C34A C35A 1.383(16) .
C34A H34A 0.9500 .
C35A C36A 1.372(14) .
C35A H35A 0.9500 .
C36A C37A 1.474(15) .
C38A C39A 1.516(12) .
C38A H38C 0.9900 .
C38A H38D 0.9900 .
C39A C40 1.59(3) .
C39A H39C 0.9900 .
C39A H39D 0.9900 .
C40 C41 1.528(11) .
C40 H40A 0.9900 .
C40 H40B 0.9900 .
C41 H41A 0.9900 .
C41 H41B 0.9900 .
N1A C5A 1.512(9) .
N1A C7A 1.521(10) .
N1A C3A 1.524(10) .
N1A C1A 1.532(9) .
C1A C2A 1.534(11) .
C1A H1A1 0.9900 .
C1A H1A2 0.9900 .
C2A H2A1 0.9800 .
C2A H2A2 0.9800 .
C2A H2A3 0.9800 .
C3A C4A 1.517(11) .
C3A H3A1 0.9900 .
C3A H3A2 0.9900 .
C4A H4A1 0.9800 .
C4A H4A2 0.9800 .
C4A H4A3 0.9800 .
C5A C6A 1.513(11) .
C5A H5A1 0.9900 .
C5A H5A2 0.9900 .
C6A H6A1 0.9800 .
C6A H6A2 0.9800 .
C6A H6A3 0.9800 .
C7A C8A 1.525(12) .
C7A H7A1 0.9900 .
C7A H7A2 0.9900 .
C8A H8A1 0.9800 .
C8A H8A2 0.9800 .
C8A H8A3 0.9800 .

loop_
_geom_hbond_atom_site_label_D
_geom_hbond_atom_site_label_H
_geom_hbond_atom_site_label_A
_geom_hbond_distance_DH
_geom_hbond_distance_HA
_geom_hbond_distance_DA
_geom_hbond_angle_DHA
_geom_hbond_site_symmetry_A
N1 H1N Cl1 0.88 2.47 3.341(7) 172 .
N2 H2N Cl1 0.88 2.52 3.401(6) 177 .
N3 H3N Cl1 0.88 2.50 3.376(6) 172 .
N4 H4N Cl1 0.88 2.48 3.357(6) 173 .
N5 H5N Cl1 0.88 2.68 3.500(7) 156 .
N7 H7A Cl1 0.88 2.71 3.542(13) 158 .

loop_
_geom_torsion_atom_site_label_1
_geom_torsion_atom_site_label_2
_geom_torsion_atom_site_label_3
_geom_torsion_atom_site_label_4
_geom_torsion
_geom_torsion_site_symmetry_1
_geom_torsion_site_symmetry_2
_geom_torsion_site_symmetry_3
_geom_torsion_site_symmetry_4
C4 N1 C1 C2 -2.5(9) . . . .
C4 N1 C1 C20 177.3(7) . . . .
N1 C1 C2 C3 1.6(9) . . . .
C20 C1 C2 C3 -178.2(8) . . . .
C1 C2 C3 C4 -0.2(10) . . . .
C1 N1 C4 C3 2.4(9) . . . .
C1 N1 C4 C5 178.2(7) . . . .
C2 C3 C4 N1 -1.3(9) . . . .
C2 C3 C4 C5 -176.7(7) . . . .
N1 C4 C5 C6 -65.1(9) . . . .
C3 C4 C5 C6 109.6(9) . . . .
N1 C4 C5 C22 173.4(7) . . . .
C3 C4 C5 C22 -11.9(11) . . . .
N1 C4 C5 C21 56.1(9) . . . .
C3 C4 C5 C21 -129.2(9) . . . .
C9 N2 C6 C7 0.3(8) . . . .
C9 N2 C6 C5 174.9(6) . . . .
C4 C5 C6 C7 -112.1(9) . . . .
C22 C5 C6 C7 9.6(11) . . . .
C21 C5 C6 C7 127.0(8) . . . .
C4 C5 C6 N2 74.9(8) . . . .
C22 C5 C6 N2 -163.4(6) . . . .
C21 C5 C6 N2 -46.0(9) . . . .
N2 C6 C7 C8 -0.2(8) . . . .
C5 C6 C7 C8 -174.0(7) . . . .
C6 C7 C8 C9 0.1(9) . . . .
C7 C8 C9 N2 0.1(8) . . . .
C7 C8 C9 C10 177.1(7) . . . .
C6 N2 C9 C8 -0.2(8) . . . .
C6 N2 C9 C10 -177.5(6) . . . .
C8 C9 C10 C11 109.3(9) . . . .
N2 C9 C10 C11 -74.2(8) . . . .
C8 C9 C10 C23 -10.8(11) . . . .
N2 C9 C10 C23 165.7(6) . . . .
C8 C9 C10 C27 -129.6(8) . . . .
N2 C9 C10 C27 47.0(9) . . . .
C14 N3 C11 C12 -1.5(8) . . . .
C14 N3 C11 C10 174.7(7) . . . .
C23 C10 C11 N3 -171.4(6) . . . .
C9 C10 C11 N3 70.0(9) . . . .
C27 C10 C11 N3 -50.9(9) . . . .
C23 C10 C11 C12 3.7(11) . . . .
C9 C10 C11 C12 -114.8(8) . . . .
C27 C10 C11 C12 124.3(8) . . . .
N3 C11 C12 C13 0.4(8) . . . .
C10 C11 C12 C13 -175.4(7) . . . .
C11 C12 C13 C14 0.7(9) . . . .
C11 N3 C14 C13 2.0(8) . . . .
C11 N3 C14 C15 -178.9(6) . . . .
C12 C13 C14 N3 -1.6(8) . . . .
C12 C13 C14 C15 179.4(7) . . . .
N3 C14 C15 C25 175.2(7) . . . .
C13 C14 C15 C25 -6.0(11) . . . .
N3 C14 C15 C16 -66.2(9) . . . .
C13 C14 C15 C16 112.7(9) . . . .
N3 C14 C15 C24 54.4(9) . . . .
C13 C14 C15 C24 -126.8(8) . . . .
C19 N4 C16 C17 -1.7(8) . . . .
C19 N4 C16 C15 177.2(6) . . . .
C25 C15 C16 C17 5.6(10) . . . .
C14 C15 C16 C17 -114.0(8) . . . .
C24 C15 C16 C17 124.7(8) . . . .
C25 C15 C16 N4 -172.9(6) . . . .
C14 C15 C16 N4 67.5(8) . . . .
C24 C15 C16 N4 -53.8(8) . . . .
N4 C16 C17 C18 1.9(8) . . . .
C15 C16 C17 C18 -176.8(7) . . . .
C16 C17 C18 C19 -1.5(9) . . . .
C17 C18 C19 N4 0.4(9) . . . .
C17 C18 C19 C20 174.3(8) . . . .
C16 N4 C19 C18 0.8(8) . . . .
C16 N4 C19 C20 -173.7(6) . . . .
C2 C1 C20 C19 -114.5(9) . . . .
N1 C1 C20 C19 65.7(10) . . . .
C2 C1 C20 C26 5.7(11) . . . .
N1 C1 C20 C26 -174.1(7) . . . .
C2 C1 C20 C41 124.5(9) . . . .
N1 C1 C20 C41 -55.2(10) . . . .
C18 C19 C20 C1 118.7(9) . . . .
N4 C19 C20 C1 -68.3(9) . . . .
C18 C19 C20 C26 -2.3(11) . . . .
N4 C19 C20 C26 170.7(7) . . . .
C18 C19 C20 C41 -120.4(9) . . . .
N4 C19 C20 C41 52.6(9) . . . .
C11 C10 C27 C28 -51.4(8) . . . .
C23 C10 C27 C28 69.3(8) . . . .
C9 C10 C27 C28 -173.3(6) . . . .
C10 C27 C28 C29 -171.3(6) . . . .
C27 C28 C29 C30 -60.4(9) . . . .
C31 N5 C30 C29 -75.1(9) . . . .
C28 C29 C30 N5 -58.4(9) . . . .
C30 N5 C31 O1 2.9(12) . . . .
C30 N5 C31 C32A -178.9(12) . . . .
C30 N5 C31 C32 -171.7(9) . . . .
C36 N6 C32 C33 -0.2(3) . . . .
C36 N6 C32 C31 173.7(15) . . . .
O1 C31 C32 N6 -150.0(9) . . . .
N5 C31 C32 N6 24.8(13) . . . .
C32A C31 C32 N6 166(10) . . . .
O1 C31 C32 C33 24.1(15) . . . .
N5 C31 C32 C33 -161.1(8) . . . .
C32A C31 C32 C33 -20(9) . . . .
N6 C32 C33 C34 -0.3(3) . . . .
C31 C32 C33 C34 -174.1(16) . . . .
C32 C33 C34 C35 0.7(6) . . . .
C33 C34 C35 C36 -0.8(9) . . . .
C32 N6 C36 C35 0.2(7) . . . .
C32 N6 C36 C37 -174.5(13) . . . .
C34 C35 C36 N6 0.3(9) . . . .
C34 C35 C36 C37 174.9(14) . . . .
C38 N7 C37 O2 -4(2) . . . .
C38 N7 C37 C36 176.9(13) . . . .
N6 C36 C37 O2 152.2(14) . . . .
C35 C36 C37 O2 -23(2) . . . .
N6 C36 C37 N7 -28.8(18) . . . .
C35 C36 C37 N7 156.4(13) . . . .
C37 N7 C38 C39 77.3(19) . . . .
N7 C38 C39 C40 56.4(18) . . . .
C36A N6A C32A C33A -0.1(3) . . . .
C36A N6A C32A C31 174.8(19) . . . .
O1 C31 C32A N6A -152.5(9) . . . .
N5 C31 C32A N6A 29.2(16) . . . .
C32 C31 C32A N6A -13(9) . . . .
O1 C31 C32A C33A 22.5(17) . . . .
N5 C31 C32A C33A -155.9(10) . . . .
C32 C31 C32A C33A 162(11) . . . .
N6A C32A C33A C34A -0.2(3) . . . .
C31 C32A C33A C34A -175(2) . . . .
C32A C33A C34A C35A 0.6(6) . . . .
C33A C34A C35A C36A -0.7(9) . . . .
C32A N6A C36A C35A 0.1(7) . . . .
C32A N6A C36A C37A -177.9(15) . . . .
C34A C35A C36A N6A 0.4(9) . . . .
C34A C35A C36A C37A 178.3(16) . . . .
C38A N7A C37A O2A -12(3) . . . .
C38A N7A C37A C36A 168.4(15) . . . .
N6A C36A C37A O2A 158.9(17) . . . .
C35A C36A C37A O2A -19(2) . . . .
N6A C36A C37A N7A -21(2) . . . .
C35A C36A C37A N7A 160.9(15) . . . .
C37A N7A C38A C39A 75(2) . . . .
N7A C38A C39A C40 68.2(19) . . . .
C38 C39 C40 C41 63.0(13) . . . .
C38 C39 C40 C39A -91(4) . . . .
C38A C39A C40 C39 83(4) . . . .
C38A C39A C40 C41 54.2(17) . . . .
C39 C40 C41 C20 165.1(8) . . . .
C39A C40 C41 C20 173.5(9) . . . .
C1 C20 C41 C40 170.9(7) . . . .
C19 C20 C41 C40 47.2(8) . . . .
C26 C20 C41 C40 -70.1(9) . . . .
C5A N1A C1A C2A 175.2(7) . . . .
C7A N1A C1A C2A -65.2(10) . . . .
C3A N1A C1A C2A 54.3(9) . . . .
C5A N1A C3A C4A -60.7(9) . . . .
C7A N1A C3A C4A 178.3(7) . . . .
C1A N1A C3A C4A 55.9(9) . . . .
C7A N1A C5A C6A 59.2(9) . . . .
C3A N1A C5A C6A -59.8(10) . . . .
C1A N1A C5A C6A 179.9(8) . . . .
C5A N1A C7A C8A 51.4(9) . . . .
C3A N1A C7A C8A 173.3(7) . . . .
C1A N1A C7A C8A -64.9(9) . . . .
